data_2205914
loop_
_publ_author_name
'Guang-Xiang Zhong'
'Lu-Ping Lv'
'Guo-Wu Rao'
'Weixiao Hu'

_publ_section_title
;
 Diphenyl
 3,6-bis(4-chlorophenyl)-1,2-dihydro-1,2,4,5-tetrazine-1,2-dicarboxylate
;
_journal_issue 6
_journal_name_full 'Acta Crystallographica Section E'
_journal_page_first o1552
_journal_page_last o1553
_journal_paper_doi 10.1107/S1600536805013607
_journal_volume 61
_journal_year 2005
_chemical_formula_iupac 'C28 H18 Cl2 N4 O4'
_chemical_formula_moiety 'C28 H18 Cl2 N4 O4'
_chemical_formula_sum 'C28 H18 Cl2 N4 O4'
_chemical_formula_weight 545.36
_chemical_name_systematic
;
Diphenyl
3,6-bis(4-chlorophenyl)-1,2-dihydro-1,2,4,5-tetrazine-1,2-dicarboxylate
;
_space_group_IT_number 2
_symmetry_cell_setting triclinic
_symmetry_space_group_name_Hall '-P 1'
_symmetry_space_group_name_H-M 'P -1'
_atom_sites_solution_hydrogens geom
_atom_sites_solution_primary direct
_atom_sites_solution_secondary difmap
_audit_creation_method SHELXL-97
_cell_angle_alpha 116.800(17)
_cell_angle_beta 108.38(2)
_cell_angle_gamma 80.91(2)
_cell_formula_units_Z 2
_cell_length_a 9.357(4)
_cell_length_b 12.439(2)
_cell_length_c 13.103(3)
_cell_measurement_reflns_used 25
_cell_measurement_temperature 295(2)
_cell_measurement_theta_max 13.37
_cell_measurement_theta_min 9.92
_cell_volume 1291.6(7)
_computing_cell_refinement 'CAD-4 EXPRESS'
_computing_data_collection 'CAD-4 EXPRESS (Enraf--Nonius, 1994)'
_computing_data_reduction 'XCAD4 (Harms & Wocadlo, 1995)'
_computing_molecular_graphics 'ORTEP-3 (Farrugia, 1997)'
_computing_publication_material SHELXL97
_computing_structure_refinement 'SHELXL97 (Sheldrick, 1997)'
_computing_structure_solution 'SHELXS97 (Sheldrick, 1997)'
_diffrn_ambient_temperature 295(2)
_diffrn_measured_fraction_theta_full 1.000
_diffrn_measured_fraction_theta_max 1.000
_diffrn_measurement_device_type 'Enraf--Nonius CAD-4'
_diffrn_measurement_method \w/2\q
_diffrn_radiation_monochromator graphite
_diffrn_radiation_source 'fine-focus sealed tube'
_diffrn_radiation_type MoK\a
_diffrn_radiation_wavelength 0.71073
_diffrn_reflns_av_R_equivalents 0.0162
_diffrn_reflns_av_sigmaI/netI 0.0437
_diffrn_reflns_limit_h_max 11
_diffrn_reflns_limit_h_min -1
_diffrn_reflns_limit_k_max 14
_diffrn_reflns_limit_k_min -14
_diffrn_reflns_limit_l_max 15
_diffrn_reflns_limit_l_min -15
_diffrn_reflns_number 5540
_diffrn_reflns_theta_full 25.17
_diffrn_reflns_theta_max 25.17
_diffrn_reflns_theta_min 1.81
_diffrn_standards_decay_% <1
_diffrn_standards_interval_time 60
_diffrn_standards_number 3
_exptl_absorpt_coefficient_mu 0.294
_exptl_absorpt_correction_T_max 0.9582
_exptl_absorpt_correction_T_min 0.9170
_exptl_absorpt_correction_type empirical
_exptl_absorpt_process_details '(North et al., 1968)'
_exptl_crystal_colour colorless
_exptl_crystal_density_diffrn 1.402
_exptl_crystal_density_method 'not measured'
_exptl_crystal_description prismatic
_exptl_crystal_F_000 560
_exptl_crystal_size_max 0.30
_exptl_crystal_size_mid 0.20
_exptl_crystal_size_min 0.15
_refine_diff_density_max 0.192
_refine_diff_density_min -0.206
_refine_ls_extinction_coef 0.0057(12)
_refine_ls_extinction_expression Fc^*^=kFc[1+0.001xFc^2^\l^3^/sin(2\q)]^-1/4^
_refine_ls_extinction_method SHELXL97
_refine_ls_goodness_of_fit_ref 1.020
_refine_ls_hydrogen_treatment constr
_refine_ls_matrix_type full
_refine_ls_number_parameters 344
_refine_ls_number_reflns 4615
_refine_ls_number_restraints 0
_refine_ls_restrained_S_all 1.020
_refine_ls_R_factor_all 0.0978
_refine_ls_R_factor_gt 0.0347
_refine_ls_shift/su_max 0.000
_refine_ls_shift/su_mean 0.000
_refine_ls_structure_factor_coef Fsqd
_refine_ls_weighting_details 'w = 1/[\s^2^(Fo^2^)+(0.0502P)^2^+0.1993P] where P = (Fo^2^+2Fc^2^)/3'
_refine_ls_weighting_scheme calc
_refine_ls_wR_factor_gt 0.0867
_refine_ls_wR_factor_ref 0.1070
_reflns_number_gt 2615
_reflns_number_total 4615
_reflns_threshold_expression I>2\s(I)
_cod_data_source_file cv6503.cif
_cod_data_source_block I
_cod_database_code 2205914

loop_
_symmetry_equiv_pos_as_xyz
'x, y, z'
'-x, -y, -z'

loop_
_atom_site_label
_atom_site_fract_x
_atom_site_fract_y
_atom_site_fract_z
_atom_site_U_iso_or_equiv
_atom_site_adp_type
_atom_site_calc_flag
_atom_site_refinement_flags
_atom_site_occupancy
_atom_site_type_symbol
Cl1 -0.98772(9) 0.10935(7) 0.24279(8) 0.0875(3) Uani d . 1 Cl
Cl2 0.31192(9) 0.48131(7) 0.10625(7) 0.0840(3) Uani d . 1 Cl
O1 -0.1383(2) 0.38116(15) 0.46528(14) 0.0689(5) Uani d . 1 O
O2 -0.27777(18) 0.21756(13) 0.39789(12) 0.0510(4) Uani d . 1 O
O3 -0.4050(2) 0.55915(13) 0.37624(14) 0.0595(4) Uani d . 1 O
O4 -0.31397(19) 0.57215(12) 0.24061(13) 0.0538(4) Uani d . 1 O
N1 -0.3299(2) 0.32523(14) 0.29408(14) 0.0466(5) Uani d . 1 N
N2 -0.2800(2) 0.40204(14) 0.26156(14) 0.0471(5) Uani d . 1 N
N3 -0.2887(2) 0.23498(17) 0.08102(15) 0.0528(5) Uani d . 1 N
N4 -0.4180(2) 0.20363(17) 0.09175(15) 0.0537(5) Uani d . 1 N
C1 -0.6388(3) 0.1008(2) 0.1286(2) 0.0550(6) Uani d . 1 C
H1 -0.6006 0.0497 0.0650 0.066 Uiso calc R 1 H
C2 -0.7676(3) 0.0703(2) 0.1377(2) 0.0626(7) Uani d . 1 C
H2 -0.8168 -0.0006 0.0809 0.075 Uiso calc R 1 H
C3 -0.8228(3) 0.1467(2) 0.2326(2) 0.0584(6) Uani d . 1 C
C4 -0.7511(3) 0.2514(2) 0.3181(2) 0.0622(7) Uani d . 1 C
H4 -0.7897 0.3018 0.3817 0.075 Uiso calc R 1 H
C5 -0.6217(3) 0.2810(2) 0.3087(2) 0.0574(6) Uani d . 1 C
H5 -0.5721 0.3512 0.3670 0.069 Uiso calc R 1 H
C6 -0.5645(3) 0.20711(19) 0.21318(18) 0.0472(5) Uani d . 1 C
C7 -0.4337(3) 0.24100(18) 0.19631(18) 0.0471(5) Uani d . 1 C
C8 -0.2278(3) 0.33644(19) 0.15885(17) 0.0455(5) Uani d . 1 C
C9 -0.0982(3) 0.37696(18) 0.14713(18) 0.0464(5) Uani d . 1 C
C10 -0.0723(3) 0.3313(2) 0.0365(2) 0.0654(7) Uani d . 1 C
H10 -0.1409 0.2787 -0.0300 0.078 Uiso calc R 1 H
C11 0.0531(3) 0.3625(3) 0.0238(2) 0.0743(8) Uani d . 1 C
H11 0.0704 0.3304 -0.0507 0.089 Uiso calc R 1 H
C12 0.1531(3) 0.4414(2) 0.1220(2) 0.0577(6) Uani d . 1 C
C13 0.1289(3) 0.4896(2) 0.2322(2) 0.0581(6) Uani d . 1 C
H13 0.1967 0.5435 0.2982 0.070 Uiso calc R 1 H
C14 0.0029(3) 0.4574(2) 0.24428(19) 0.0535(6) Uani d . 1 C
H14 -0.0143 0.4902 0.3188 0.064 Uiso calc R 1 H
C15 -0.2359(3) 0.31356(19) 0.39440(18) 0.0480(6) Uani d . 1 C
C16 -0.2179(2) 0.20466(18) 0.50567(17) 0.0427(5) Uani d . 1 C
C17 -0.0736(3) 0.1642(2) 0.5348(2) 0.0608(7) Uani d . 1 C
H17 -0.0104 0.1497 0.4874 0.073 Uiso calc R 1 H
C18 -0.0238(3) 0.1452(3) 0.6362(2) 0.0693(7) Uani d . 1 C
H18 0.0745 0.1184 0.6584 0.083 Uiso calc R 1 H
C19 -0.1186(3) 0.1656(2) 0.7046(2) 0.0587(7) Uani d . 1 C
H19 -0.0846 0.1517 0.7724 0.070 Uiso calc R 1 H
C20 -0.2623(3) 0.2063(2) 0.6736(2) 0.0567(6) Uani d . 1 C
H20 -0.3260 0.2206 0.7206 0.068 Uiso calc R 1 H
C21 -0.3135(3) 0.22625(19) 0.5728(2) 0.0508(6) Uani d . 1 C
H21 -0.4115 0.2539 0.5510 0.061 Uiso calc R 1 H
C22 -0.3416(3) 0.51822(19) 0.30030(19) 0.0465(5) Uani d . 1 C
C23 -0.3519(2) 0.69509(18) 0.27243(18) 0.0437(5) Uani d . 1 C
C24 -0.4158(3) 0.7261(2) 0.1798(2) 0.0564(6) Uani d . 1 C
H24 -0.4364 0.6671 0.1017 0.068 Uiso calc R 1 H
C25 -0.4492(3) 0.8450(2) 0.2031(2) 0.0611(7) Uani d . 1 C
H25 -0.4926 0.8667 0.1406 0.073 Uiso calc R 1 H
C26 -0.4188(3) 0.9314(2) 0.3179(2) 0.0577(6) Uani d . 1 C
H26 -0.4422 1.0118 0.3335 0.069 Uiso calc R 1 H
C27 -0.3539(3) 0.8995(2) 0.4098(2) 0.0558(6) Uani d . 1 C
H27 -0.3338 0.9585 0.4878 0.067 Uiso calc R 1 H
C28 -0.3182(3) 0.78065(19) 0.38806(19) 0.0498(6) Uani d . 1 C
H28 -0.2722 0.7591 0.4505 0.060 Uiso calc R 1 H

loop_
_atom_site_aniso_label
_atom_site_aniso_U_11
_atom_site_aniso_U_22
_atom_site_aniso_U_33
_atom_site_aniso_U_12
_atom_site_aniso_U_13
_atom_site_aniso_U_23
Cl1 0.0771(5) 0.0991(6) 0.1161(6) 0.0133(4) 0.0482(5) 0.0619(5)
Cl2 0.0670(5) 0.0938(5) 0.0790(5) -0.0147(4) 0.0276(4) 0.0176(4)
O1 0.0900(13) 0.0618(11) 0.0453(9) -0.0331(10) -0.0063(9) 0.0212(8)
O2 0.0598(10) 0.0475(9) 0.0432(8) -0.0118(7) 0.0003(7) 0.0232(7)
O3 0.0827(12) 0.0437(9) 0.0594(10) 0.0056(8) 0.0393(9) 0.0175(8)
O4 0.0750(11) 0.0405(8) 0.0565(9) 0.0124(8) 0.0343(8) 0.0234(7)
N1 0.0653(13) 0.0361(10) 0.0336(9) -0.0054(9) 0.0079(9) 0.0133(8)
N2 0.0714(13) 0.0333(9) 0.0366(10) 0.0018(9) 0.0201(9) 0.0125(8)
N3 0.0556(12) 0.0517(11) 0.0388(10) -0.0025(10) 0.0136(9) 0.0080(9)
N4 0.0552(13) 0.0540(11) 0.0387(11) -0.0046(9) 0.0118(9) 0.0084(9)
C1 0.0600(16) 0.0497(14) 0.0484(14) 0.0028(12) 0.0173(12) 0.0148(11)
C2 0.0613(17) 0.0570(15) 0.0651(16) -0.0026(13) 0.0164(13) 0.0226(13)
C3 0.0577(16) 0.0631(16) 0.0675(16) 0.0127(13) 0.0231(13) 0.0396(14)
C4 0.0736(19) 0.0667(17) 0.0562(15) 0.0166(14) 0.0308(14) 0.0320(14)
C5 0.0706(17) 0.0510(14) 0.0443(13) 0.0080(12) 0.0159(12) 0.0178(11)
C6 0.0531(14) 0.0439(12) 0.0416(12) 0.0083(11) 0.0107(11) 0.0202(10)
C7 0.0570(15) 0.0355(12) 0.0368(12) 0.0038(10) 0.0078(10) 0.0102(10)
C8 0.0568(15) 0.0406(12) 0.0326(11) 0.0069(11) 0.0099(10) 0.0142(10)
C9 0.0550(14) 0.0384(12) 0.0383(12) 0.0052(10) 0.0117(11) 0.0129(10)
C10 0.0657(18) 0.0724(17) 0.0397(13) -0.0161(14) 0.0127(12) 0.0050(12)
C11 0.0759(19) 0.0839(19) 0.0466(14) -0.0157(16) 0.0245(14) 0.0046(14)
C12 0.0574(15) 0.0537(14) 0.0545(15) -0.0018(12) 0.0174(12) 0.0152(12)
C13 0.0594(16) 0.0517(14) 0.0442(13) -0.0073(12) 0.0034(12) 0.0096(11)
C14 0.0645(16) 0.0486(13) 0.0369(12) -0.0026(12) 0.0096(11) 0.0119(11)
C15 0.0646(16) 0.0386(12) 0.0354(12) -0.0030(11) 0.0113(11) 0.0121(10)
C16 0.0472(13) 0.0404(11) 0.0393(11) -0.0043(10) 0.0072(10) 0.0181(9)
C17 0.0488(15) 0.0881(19) 0.0541(14) 0.0108(13) 0.0208(12) 0.0373(14)
C18 0.0539(16) 0.092(2) 0.0645(17) 0.0150(14) 0.0118(14) 0.0444(16)
C19 0.0794(19) 0.0577(15) 0.0405(13) -0.0050(14) 0.0139(13) 0.0228(11)
C20 0.0656(17) 0.0561(15) 0.0514(14) -0.0029(13) 0.0261(13) 0.0183(12)
C21 0.0450(14) 0.0479(13) 0.0576(14) 0.0031(11) 0.0166(11) 0.0206(11)
C22 0.0588(15) 0.0386(12) 0.0387(12) -0.0010(11) 0.0153(11) 0.0125(10)
C23 0.0506(13) 0.0366(12) 0.0498(13) 0.0033(10) 0.0224(11) 0.0193(10)
C24 0.0758(18) 0.0497(14) 0.0427(12) -0.0018(12) 0.0194(12) 0.0168(11)
C25 0.0769(18) 0.0508(14) 0.0549(15) 0.0014(13) 0.0100(13) 0.0284(12)
C26 0.0650(16) 0.0408(13) 0.0638(16) -0.0005(11) 0.0116(13) 0.0235(12)
C27 0.0631(16) 0.0416(13) 0.0504(14) -0.0082(11) 0.0104(12) 0.0105(11)
C28 0.0522(14) 0.0502(13) 0.0465(13) -0.0044(11) 0.0079(11) 0.0230(11)

loop_
_atom_type_symbol
_atom_type_description
_atom_type_scat_dispersion_real
_atom_type_scat_dispersion_imag
_atom_type_scat_source
C C 0.0033 0.0016 'International Tables Vol C Tables 4.2.6.8 and 6.1.1.4'
H H 0.0000 0.0000 'International Tables Vol C Tables 4.2.6.8 and 6.1.1.4'
N N 0.0061 0.0033 'International Tables Vol C Tables 4.2.6.8 and 6.1.1.4'
O O 0.0106 0.0060 'International Tables Vol C Tables 4.2.6.8 and 6.1.1.4'
Cl Cl 0.1484 0.1585 'International Tables Vol C Tables 4.2.6.8 and 6.1.1.4'

loop_
_geom_angle_atom_site_label_1
_geom_angle_atom_site_label_2
_geom_angle_atom_site_label_3
_geom_angle
_geom_angle_publ_flag
C15 O2 C16 117.32(16) ?
C22 O4 C23 119.43(16) ?
C15 N1 N2 115.59(18) ?
C15 N1 C7 128.13(18) ?
N2 N1 C7 111.48(16) yes
C22 N2 N1 115.04(17) ?
C22 N2 C8 128.03(17) ?
N1 N2 C8 111.39(16) yes
C8 N3 N4 118.33(18) yes
C7 N4 N3 118.41(19) yes
C2 C1 C6 121.0(2) ?
C2 C1 H1 119.5 ?
C6 C1 H1 119.5 ?
C1 C2 C3 118.9(2) ?
C1 C2 H2 120.6 ?
C3 C2 H2 120.6 ?
C4 C3 C2 121.5(2) ?
C4 C3 Cl1 119.7(2) ?
C2 C3 Cl1 118.9(2) ?
C3 C4 C5 119.3(2) ?
C3 C4 H4 120.3 ?
C5 C4 H4 120.3 ?
C4 C5 C6 120.7(2) ?
C4 C5 H5 119.7 ?
C6 C5 H5 119.7 ?
C5 C6 C1 118.6(2) ?
C5 C6 C7 121.7(2) ?
C1 C6 C7 119.6(2) ?
N4 C7 N1 118.6(2) yes
N4 C7 C6 120.8(2) ?
N1 C7 C6 120.38(19) ?
N3 C8 N2 118.6(2) yes
N3 C8 C9 120.41(19) ?
N2 C8 C9 120.73(19) ?
C14 C9 C10 118.6(2) ?
C14 C9 C8 121.80(19) ?
C10 C9 C8 119.5(2) ?
C11 C10 C9 120.9(2) ?
C11 C10 H10 119.6 ?
C9 C10 H10 119.6 ?
C10 C11 C12 119.4(2) ?
C10 C11 H11 120.3 ?
C12 C11 H11 120.3 ?
C13 C12 C11 121.0(2) ?
C13 C12 Cl2 119.5(2) ?
C11 C12 Cl2 119.53(19) ?
C12 C13 C14 119.3(2) ?
C12 C13 H13 120.4 ?
C14 C13 H13 120.4 ?
C13 C14 C9 120.9(2) ?
C13 C14 H14 119.6 ?
C9 C14 H14 119.6 ?
O1 C15 O2 127.2(2) ?
O1 C15 N1 124.1(2) ?
O2 C15 N1 108.63(19) ?
C17 C16 C21 122.3(2) ?
C17 C16 O2 120.4(2) ?
C21 C16 O2 117.1(2) ?
C16 C17 C18 118.3(2) ?
C16 C17 H17 120.9 ?
C18 C17 H17 120.9 ?
C19 C18 C17 120.3(2) ?
C19 C18 H18 119.8 ?
C17 C18 H18 119.8 ?
C20 C19 C18 120.3(2) ?
C20 C19 H19 119.9 ?
C18 C19 H19 119.9 ?
C19 C20 C21 120.1(2) ?
C19 C20 H20 120.0 ?
C21 C20 H20 120.0 ?
C16 C21 C20 118.7(2) ?
C16 C21 H21 120.6 ?
C20 C21 H21 120.6 ?
O3 C22 O4 128.0(2) ?
O3 C22 N2 123.3(2) ?
O4 C22 N2 108.63(18) ?
C24 C23 C28 121.3(2) ?
C24 C23 O4 115.73(19) ?
C28 C23 O4 122.84(19) ?
C23 C24 C25 119.4(2) ?
C23 C24 H24 120.3 ?
C25 C24 H24 120.3 ?
C26 C25 C24 120.2(2) ?
C26 C25 H25 119.9 ?
C24 C25 H25 119.9 ?
C25 C26 C27 119.9(2) ?
C25 C26 H26 120.1 ?
C27 C26 H26 120.1 ?
C26 C27 C28 120.7(2) ?
C26 C27 H27 119.6 ?
C28 C27 H27 119.6 ?
C23 C28 C27 118.5(2) ?
C23 C28 H28 120.8 ?
C27 C28 H28 120.8 ?

loop_
_geom_bond_atom_site_label_1
_geom_bond_atom_site_label_2
_geom_bond_distance
_geom_bond_publ_flag
Cl1 C3 1.740(3) ?
Cl2 C12 1.737(3) ?
O1 C15 1.186(3) ?
O2 C15 1.338(3) ?
O2 C16 1.418(2) ?
O3 C22 1.192(2) ?
O4 C22 1.336(2) ?
O4 C23 1.409(2) ?
N1 C15 1.387(3) ?
N1 N2 1.395(2) yes
N1 C7 1.418(3) yes
N2 C22 1.392(3) ?
N2 C8 1.419(3) yes
N3 C8 1.287(3) yes
N3 N4 1.394(3) yes
N4 C7 1.283(3) yes
C1 C2 1.373(3) ?
C1 C6 1.394(3) ?
C1 H1 0.9300 ?
C2 C3 1.377(3) ?
C2 H2 0.9300 ?
C3 C4 1.374(4) ?
C4 C5 1.376(3) ?
C4 H4 0.9300 ?
C5 C6 1.389(3) ?
C5 H5 0.9300 ?
C6 C7 1.463(3) ?
C8 C9 1.459(3) ?
C9 C14 1.381(3) ?
C9 C10 1.384(3) ?
C10 C11 1.372(3) ?
C10 H10 0.9300 ?
C11 C12 1.374(3) ?
C11 H11 0.9300 ?
C12 C13 1.371(3) ?
C13 C14 1.378(3) ?
C13 H13 0.9300 ?
C14 H14 0.9300 ?
C16 C17 1.362(3) ?
C16 C21 1.362(3) ?
C17 C18 1.377(3) ?
C17 H17 0.9300 ?
C18 C19 1.370(3) ?
C18 H18 0.9300 ?
C19 C20 1.362(4) ?
C19 H19 0.9300 ?
C20 C21 1.376(3) ?
C20 H20 0.9300 ?
C21 H21 0.9300 ?
C23 C24 1.368(3) ?
C23 C28 1.371(3) ?
C24 C25 1.373(3) ?
C24 H24 0.9300 ?
C25 C26 1.366(3) ?
C25 H25 0.9300 ?
C26 C27 1.368(3) ?
C26 H26 0.9300 ?
C27 C28 1.379(3) ?
C27 H27 0.9300 ?
C28 H28 0.9300 ?

loop_
_geom_torsion_atom_site_label_1
_geom_torsion_atom_site_label_2
_geom_torsion_atom_site_label_3
_geom_torsion_atom_site_label_4
_geom_torsion
_geom_torsion_publ_flag
C15 N1 N2 C22 -97.5(2) ?
C7 N1 N2 C22 104.9(2) ?
C15 N1 N2 C8 106.5(2) ?
C7 N1 N2 C8 -51.1(2) yes
C8 N3 N4 C7 -31.3(3) yes
C6 C1 C2 C3 -0.2(4) ?
C1 C2 C3 C4 -0.6(4) ?
C1 C2 C3 Cl1 178.93(18) ?
C2 C3 C4 C5 0.2(4) ?
Cl1 C3 C4 C5 -179.27(18) ?
C3 C4 C5 C6 0.9(3) ?
C4 C5 C6 C1 -1.6(3) ?
C4 C5 C6 C7 175.3(2) ?
C2 C1 C6 C5 1.3(3) ?
C2 C1 C6 C7 -175.7(2) ?
N3 N4 C7 N1 8.4(3) yes
N3 N4 C7 C6 -177.70(18) ?
C15 N1 C7 N4 -121.4(2) ?
N2 N1 C7 N4 32.6(3) yes
C15 N1 C7 C6 64.6(3) ?
N2 N1 C7 C6 -141.32(19) ?
C5 C6 C7 N4 -151.2(2) ?
C1 C6 C7 N4 25.7(3) ?
C5 C6 C7 N1 22.6(3) ?
C1 C6 C7 N1 -160.52(19) ?
N4 N3 C8 N2 10.0(3) yes
N4 N3 C8 C9 -175.97(18) ?
C22 N2 C8 N3 -121.1(2) ?
N1 N2 C8 N3 30.9(3) yes
C22 N2 C8 C9 64.8(3) ?
N1 N2 C8 C9 -143.09(19) ?
N3 C8 C9 C14 -155.6(2) ?
N2 C8 C9 C14 18.3(3) ?
N3 C8 C9 C10 22.4(3) ?
N2 C8 C9 C10 -163.7(2) ?
C14 C9 C10 C11 1.7(4) ?
C8 C9 C10 C11 -176.3(2) ?
C9 C10 C11 C12 -0.9(4) ?
C10 C11 C12 C13 -0.2(4) ?
C10 C11 C12 Cl2 -179.9(2) ?
C11 C12 C13 C14 0.5(4) ?
Cl2 C12 C13 C14 -179.81(18) ?
C12 C13 C14 C9 0.4(4) ?
C10 C9 C14 C13 -1.5(3) ?
C8 C9 C14 C13 176.6(2) ?
C16 O2 C15 O1 11.3(3) ?
C16 O2 C15 N1 -166.80(18) ?
N2 N1 C15 O1 16.8(3) ?
C7 N1 C15 O1 169.9(2) ?
N2 N1 C15 O2 -165.12(16) ?
C7 N1 C15 O2 -12.0(3) ?
C15 O2 C16 C17 -77.1(3) ?
C15 O2 C16 C21 107.4(2) ?
C21 C16 C17 C18 -0.3(4) ?
O2 C16 C17 C18 -175.6(2) ?
C16 C17 C18 C19 0.7(4) ?
C17 C18 C19 C20 -0.8(4) ?
C18 C19 C20 C21 0.5(4) ?
C17 C16 C21 C20 0.0(3) ?
O2 C16 C21 C20 175.41(19) ?
C19 C20 C21 C16 -0.1(3) ?
C23 O4 C22 O3 5.0(3) ?
C23 O4 C22 N2 -173.62(18) ?
N1 N2 C22 O3 16.0(3) ?
C8 N2 C22 O3 167.2(2) ?
N1 N2 C22 O4 -165.28(16) ?
C8 N2 C22 O4 -14.1(3) ?
C22 O4 C23 C24 -138.3(2) ?
C22 O4 C23 C28 46.1(3) ?
C28 C23 C24 C25 -1.1(4) ?
O4 C23 C24 C25 -176.8(2) ?
C23 C24 C25 C26 0.0(4) ?
C24 C25 C26 C27 0.4(4) ?
C25 C26 C27 C28 0.2(4) ?
C24 C23 C28 C27 1.8(3) ?
O4 C23 C28 C27 177.1(2) ?
C26 C27 C28 C23 -1.3(4) ?

loop_
_cod_related_entry_id
_cod_related_entry_database
_cod_related_entry_code
1 ChemSpider 21129468
